data_2243302
loop_
_publ_author_name
'Raghuvanshi, Abhinav'
'Knauer, Lena'
'Viau, Lydie'
'Knorr, Michael'
'Strohmann, Carsten'

_publ_section_title
;
 Crystal structure of 2-[bis(benzylsulfanyl)methyl]-6-methoxyphenol
;
_journal_coeditor_code VM2228
_journal_issue 4
_journal_name_full 'Acta Crystallographica Section E'
_journal_page_first 484
_journal_page_last 487
_journal_paper_doi 10.1107/S2056989020002091
_journal_volume 76
_journal_year 2020
_chemical_formula_iupac 'C22 H22 O2 S2'
_chemical_formula_moiety 'C22 H22 O2 S2'
_chemical_formula_sum 'C22 H22 O2 S2'
_chemical_formula_weight 382.51
_chemical_name_systematic
;
2-[Bis(benzylsulfanyl)methyl]-6-methoxyphenol
;
_space_group_crystal_system orthorhombic
_space_group_IT_number 61
_space_group_name_Hall '-P 2ac 2ab'
_space_group_name_H-M_alt 'P b c a'
_atom_sites_solution_hydrogens mixed
_atom_sites_solution_primary dual
_audit_creation_method
;
Olex2 1.3
(compiled Nov 21 2019 18:26:39 for OlexSys, GUI svn.r6003)
;
_cell_angle_alpha 90
_cell_angle_beta 90
_cell_angle_gamma 90
_cell_formula_units_Z 8
_cell_length_a 7.7418(8)
_cell_length_b 13.856(3)
_cell_length_c 36.197(5)
_cell_measurement_reflns_used 9791
_cell_measurement_temperature 100
_cell_measurement_theta_max 28.17
_cell_measurement_theta_min 2.25
_cell_volume 3882.9(11)
_computing_cell_refinement
;
SAINT (Bruker, 2016)
;
_computing_data_collection
;
APEX2 (Bruker, 2016)
;
_computing_data_reduction
;
SAINT (Bruker, 2016)
;
_computing_molecular_graphics
;
<i>OLEX2</i> (Dolomanov <i>et al.</i>,  2009)
;
_computing_publication_material
;
<i>OLEX2</i> (Dolomanov <i>et al.</i>,  2009)
;
_computing_structure_refinement
;
SHELXL  (Sheldrick, 2015b)
;
_computing_structure_solution
;
SHELXT  (Sheldrick, 2015a)
;
_diffrn_ambient_temperature 100.0
_diffrn_detector 'Bruker D8 VENTURE area detector'
_diffrn_detector_area_resol_mean 10.4167
_diffrn_measured_fraction_theta_full 1.000
_diffrn_measured_fraction_theta_max 0.963
_diffrn_measurement_device 'four-circle diffractometer'
_diffrn_measurement_device_type 'Bruker D8 VENTURE area detector'
_diffrn_measurement_method '\w and \f scans'
_diffrn_radiation_monochromator 'HELIOS mirror optics'
_diffrn_radiation_probe x-ray
_diffrn_radiation_type MoK\a
_diffrn_radiation_wavelength 0.71073
_diffrn_reflns_av_R_equivalents 0.0334
_diffrn_reflns_av_unetI/netI 0.0127
_diffrn_reflns_limit_h_max 10
_diffrn_reflns_limit_h_min -9
_diffrn_reflns_limit_k_max 18
_diffrn_reflns_limit_k_min -18
_diffrn_reflns_limit_l_max 45
_diffrn_reflns_limit_l_min -49
_diffrn_reflns_number 107706
_diffrn_reflns_theta_full 26.000
_diffrn_reflns_theta_max 29.065
_diffrn_reflns_theta_min 2.251
_diffrn_source 'microfocus sealed X-ray tube'
_exptl_absorpt_coefficient_mu 0.288
_exptl_absorpt_correction_T_max 0.7458
_exptl_absorpt_correction_T_min 0.7128
_exptl_absorpt_correction_type multi-scan
_exptl_absorpt_process_details
;
(SADABS; Bruker, 2016)
;
_exptl_crystal_colour colourless
_exptl_crystal_density_diffrn 1.309
_exptl_crystal_description block
_exptl_crystal_F_000 1616
_exptl_crystal_size_max 0.492
_exptl_crystal_size_mid 0.424
_exptl_crystal_size_min 0.248
_refine_diff_density_max 0.339
_refine_diff_density_min -0.228
_refine_ls_extinction_coef 0.0017(2)
_refine_ls_extinction_expression Fc^*^=kFc[1+0.001xFc^2^\l^3^/sin(2\q)]^-1/4^
_refine_ls_extinction_method
;
SHELXL-2018/3 (Sheldrick 2015b)
;
_refine_ls_goodness_of_fit_ref 1.088
_refine_ls_hydrogen_treatment mixed
_refine_ls_matrix_type full
_refine_ls_number_parameters 241
_refine_ls_number_reflns 5005
_refine_ls_number_restraints 0
_refine_ls_restrained_S_all 1.088
_refine_ls_R_factor_all 0.0403
_refine_ls_R_factor_gt 0.0338
_refine_ls_shift/su_max 0.003
_refine_ls_shift/su_mean 0.000
_refine_ls_structure_factor_coef Fsqd
_refine_ls_weighting_details 'w=1/[\s^2^(Fo^2^)+(0.0287P)^2^+2.6399P] where P=(Fo^2^+2Fc^2^)/3'
_refine_ls_weighting_scheme calc
_refine_ls_wR_factor_gt 0.0760
_refine_ls_wR_factor_ref 0.0792
_reflns_number_gt 4510
_reflns_number_total 5005
_reflns_threshold_expression 'I > 2\s(I)'
_cod_data_source_file vm2228sup1.cif
_cod_data_source_block I
_cod_original_cell_volume 3882.9(10)
_cod_database_code 2243302
_shelx_space_group_comment
;
The symmetry employed for this shelxl refinement is uniquely defined
by the following loop, which should always be used as a source of
symmetry information in preference to the above space-group names.
They are only intended as comments.
;
_shelx_estimated_absorpt_t_min 0.871
_shelx_estimated_absorpt_t_max 0.932

loop_
_space_group_symop_operation_xyz
'x, y, z'
'-x+1/2, -y, z+1/2'
'-x, y+1/2, -z+1/2'
'x+1/2, -y+1/2, -z'
'-x, -y, -z'
'x-1/2, y, -z-1/2'
'x, -y-1/2, z-1/2'
'-x-1/2, y-1/2, z'

loop_
_atom_site_type_symbol
_atom_site_label
_atom_site_fract_x
_atom_site_fract_y
_atom_site_fract_z
_atom_site_U_iso_or_equiv
_atom_site_adp_type
_atom_site_calc_flag
_atom_site_occupancy
_atom_site_disorder_assembly
_atom_site_disorder_group
S S1 0.61115(4) 0.82824(2) 0.63211(2) 0.01667(8) Uani d 1 . .
S S2 0.42202(4) 0.68918(2) 0.67748(2) 0.01772(8) Uani d 1 . .
O O1 1.02466(13) 0.48649(7) 0.70693(3) 0.0234(2) Uani d 1 . .
O O2 0.76523(13) 0.52864(7) 0.66212(3) 0.0228(2) Uani d 1 . .
H H2 0.826(3) 0.4778(15) 0.6649(5) 0.043(5) Uiso d 1 . .
C C1 0.62315(15) 0.70907(8) 0.65265(3) 0.0146(2) Uani d 1 . .
H H1 0.631957 0.660278 0.632378 0.017 Uiso calc 1 . .
C C2 0.77100(15) 0.69329(8) 0.67929(3) 0.0147(2) Uani d 1 . .
C C3 0.84314(17) 0.76632(9) 0.70092(3) 0.0179(2) Uani d 1 . .
H H3 0.799141 0.830165 0.699171 0.022 Uiso calc 1 . .
C C4 0.97814(17) 0.74678(10) 0.72490(3) 0.0202(3) Uani d 1 . .
H H4 1.025853 0.797416 0.739354 0.024 Uiso calc 1 . .
C C5 1.04472(16) 0.65382(9) 0.72807(3) 0.0185(2) Uani d 1 . .
H H5 1.137719 0.640764 0.744446 0.022 Uiso calc 1 . .
C C6 0.97346(16) 0.58102(9) 0.70704(3) 0.0172(2) Uani d 1 . .
C C7 0.83624(16) 0.60032(9) 0.68273(3) 0.0157(2) Uani d 1 . .
C C8 1.17946(19) 0.46331(11) 0.72664(5) 0.0311(3) Uani d 1 . .
H H8A 1.274327 0.503799 0.717632 0.047 Uiso calc 1 . .
H H8B 1.208119 0.395191 0.722705 0.047 Uiso calc 1 . .
H H8C 1.161929 0.475073 0.753070 0.047 Uiso calc 1 . .
C C9 0.81405(17) 0.83571(10) 0.60670(4) 0.0222(3) Uani d 1 . .
H H9A 0.828248 0.902523 0.597491 0.027 Uiso calc 1 . .
H H9B 0.910248 0.822557 0.623999 0.027 Uiso calc 1 . .
C C10 0.82841(17) 0.76755(10) 0.57454(4) 0.0216(3) Uani d 1 . .
C C11 0.7673(2) 0.79298(12) 0.53965(4) 0.0294(3) Uani d 1 . .
H H11 0.712651 0.853694 0.536144 0.035 Uiso calc 1 . .
C C12 0.7855(2) 0.73040(14) 0.51001(4) 0.0354(4) Uani d 1 . .
H H12 0.742688 0.748223 0.486385 0.043 Uiso calc 1 . .
C C13 0.8656(2) 0.64242(14) 0.51472(4) 0.0367(4) Uani d 1 . .
H H13 0.880248 0.600256 0.494264 0.044 Uiso calc 1 . .
C C14 0.9247(2) 0.61563(13) 0.54931(5) 0.0360(4) Uani d 1 . .
H H14 0.978548 0.554677 0.552712 0.043 Uiso calc 1 . .
C C15 0.90510(18) 0.67790(11) 0.57899(4) 0.0275(3) Uani d 1 . .
H H15 0.944821 0.658858 0.602728 0.033 Uiso calc 1 . .
C C16 0.26715(16) 0.68531(9) 0.63950(3) 0.0188(2) Uani d 1 . .
H H16A 0.150774 0.672722 0.649760 0.023 Uiso calc 1 . .
H H16B 0.264227 0.749436 0.627453 0.023 Uiso calc 1 . .
C C17 0.30595(16) 0.61034(9) 0.61075(3) 0.0176(2) Uani d 1 . .
C C18 0.25087(18) 0.51529(10) 0.61502(4) 0.0231(3) Uani d 1 . .
H H18 0.188646 0.497061 0.636537 0.028 Uiso calc 1 . .
C C19 0.2863(2) 0.44732(10) 0.58807(4) 0.0274(3) Uani d 1 . .
H H19 0.246189 0.382978 0.590983 0.033 Uiso calc 1 . .
C C20 0.37995(19) 0.47228(11) 0.55688(4) 0.0264(3) Uani d 1 . .
H H20 0.406356 0.424957 0.538749 0.032 Uiso calc 1 . .
C C21 0.43459(18) 0.56639(12) 0.55233(4) 0.0269(3) Uani d 1 . .
H H21 0.498143 0.584070 0.530921 0.032 Uiso calc 1 . .
C C22 0.39681(17) 0.63509(10) 0.57896(4) 0.0223(3) Uani d 1 . .
H H22 0.433413 0.699893 0.575465 0.027 Uiso calc 1 . .

loop_
_atom_site_aniso_label
_atom_site_aniso_U_11
_atom_site_aniso_U_22
_atom_site_aniso_U_33
_atom_site_aniso_U_12
_atom_site_aniso_U_13
_atom_site_aniso_U_23
S1 0.01657(15) 0.01393(14) 0.01952(15) -0.00028(11) -0.00002(11) 0.00077(10)
S2 0.01469(15) 0.02377(16) 0.01471(14) -0.00302(11) -0.00020(11) 0.00089(11)
O1 0.0226(5) 0.0196(4) 0.0279(5) 0.0043(4) -0.0075(4) 0.0010(4)
O2 0.0254(5) 0.0145(4) 0.0285(5) 0.0022(4) -0.0092(4) -0.0048(4)
C1 0.0133(5) 0.0145(5) 0.0159(5) -0.0009(4) -0.0003(4) 0.0000(4)
C2 0.0129(5) 0.0164(5) 0.0147(5) -0.0011(4) 0.0002(4) -0.0002(4)
C3 0.0184(6) 0.0174(6) 0.0180(6) -0.0009(5) -0.0005(5) -0.0022(4)
C4 0.0207(6) 0.0231(6) 0.0169(6) -0.0049(5) -0.0014(5) -0.0035(5)
C5 0.0147(6) 0.0266(6) 0.0141(5) -0.0014(5) -0.0013(4) 0.0017(5)
C6 0.0166(6) 0.0193(6) 0.0158(5) 0.0013(5) 0.0007(4) 0.0022(4)
C7 0.0146(6) 0.0172(5) 0.0154(5) -0.0018(4) 0.0003(4) -0.0012(4)
C8 0.0235(7) 0.0270(7) 0.0428(9) 0.0027(6) -0.0105(6) 0.0110(6)
C9 0.0189(6) 0.0261(6) 0.0217(6) -0.0069(5) 0.0026(5) 0.0003(5)
C10 0.0148(6) 0.0315(7) 0.0186(6) -0.0065(5) 0.0025(5) -0.0010(5)
C11 0.0307(8) 0.0356(8) 0.0221(6) -0.0084(6) -0.0008(6) 0.0060(6)
C12 0.0323(8) 0.0572(10) 0.0168(6) -0.0122(8) -0.0003(6) 0.0013(6)
C13 0.0223(7) 0.0615(11) 0.0264(7) -0.0047(7) 0.0033(6) -0.0175(7)
C14 0.0210(7) 0.0494(10) 0.0376(8) 0.0090(7) -0.0038(6) -0.0153(7)
C15 0.0167(6) 0.0423(8) 0.0236(7) 0.0046(6) -0.0036(5) -0.0051(6)
C16 0.0131(6) 0.0258(6) 0.0175(6) -0.0020(5) -0.0024(5) 0.0022(5)
C17 0.0121(5) 0.0250(6) 0.0157(5) -0.0019(5) -0.0037(4) 0.0027(5)
C18 0.0216(6) 0.0254(6) 0.0222(6) -0.0030(5) -0.0006(5) 0.0061(5)
C19 0.0304(8) 0.0213(6) 0.0306(7) -0.0009(6) -0.0054(6) 0.0034(5)
C20 0.0227(7) 0.0319(7) 0.0247(7) 0.0049(6) -0.0067(5) -0.0060(6)
C21 0.0219(7) 0.0411(8) 0.0177(6) -0.0061(6) 0.0007(5) -0.0017(6)
C22 0.0205(6) 0.0282(7) 0.0182(6) -0.0083(5) -0.0017(5) 0.0022(5)

loop_
_atom_type_symbol
_atom_type_description
_atom_type_scat_dispersion_real
_atom_type_scat_dispersion_imag
_atom_type_scat_source
C C 0.0033 0.0016 'International Tables Vol C Tables 4.2.6.8 and 6.1.1.4'
H H 0.0000 0.0000 'International Tables Vol C Tables 4.2.6.8 and 6.1.1.4'
O O 0.0106 0.0060 'International Tables Vol C Tables 4.2.6.8 and 6.1.1.4'
S S 0.1246 0.1234 'International Tables Vol C Tables 4.2.6.8 and 6.1.1.4'

loop_
_geom_angle_atom_site_label_1
_geom_angle_atom_site_label_2
_geom_angle_atom_site_label_3
_geom_angle_site_symmetry_1
_geom_angle_site_symmetry_3
_geom_angle
_geom_angle_publ_flag
C1 S1 C9 . . 102.38(6) ?
C1 S2 C16 . . 101.22(6) ?
C6 O1 C8 . . 117.12(11) ?
C7 O2 H2 . . 108.5(14) ?
S1 C1 S2 . . 107.26(6) ?
S1 C1 H1 . . 108.6 ?
S2 C1 H1 . . 108.6 ?
C2 C1 S1 . . 115.59(8) ?
C2 C1 S2 . . 108.11(8) ?
C2 C1 H1 . . 108.6 ?
C3 C2 C1 . . 123.74(11) ?
C7 C2 C1 . . 117.80(10) ?
C7 C2 C3 . . 118.45(11) ?
C2 C3 H3 . . 119.6 ?
C4 C3 C2 . . 120.77(12) ?
C4 C3 H3 . . 119.6 ?
C3 C4 H4 . . 119.6 ?
C3 C4 C5 . . 120.79(12) ?
C5 C4 H4 . . 119.6 ?
C4 C5 H5 . . 120.6 ?
C6 C5 C4 . . 118.90(12) ?
C6 C5 H5 . . 120.6 ?
O1 C6 C5 . . 125.87(12) ?
O1 C6 C7 . . 113.53(11) ?
C5 C6 C7 . . 120.59(12) ?
O2 C7 C2 . . 118.79(11) ?
O2 C7 C6 . . 120.71(11) ?
C2 C7 C6 . . 120.50(11) ?
O1 C8 H8A . . 109.5 ?
O1 C8 H8B . . 109.5 ?
O1 C8 H8C . . 109.5 ?
H8A C8 H8B . . 109.5 ?
H8A C8 H8C . . 109.5 ?
H8B C8 H8C . . 109.5 ?
S1 C9 H9A . . 108.6 ?
S1 C9 H9B . . 108.6 ?
H9A C9 H9B . . 107.6 ?
C10 C9 S1 . . 114.75(9) ?
C10 C9 H9A . . 108.6 ?
C10 C9 H9B . . 108.6 ?
C11 C10 C9 . . 121.18(13) ?
C15 C10 C9 . . 120.31(12) ?
C15 C10 C11 . . 118.51(13) ?
C10 C11 H11 . . 119.7 ?
C12 C11 C10 . . 120.54(15) ?
C12 C11 H11 . . 119.7 ?
C11 C12 H12 . . 119.9 ?
C13 C12 C11 . . 120.22(14) ?
C13 C12 H12 . . 119.9 ?
C12 C13 H13 . . 120.1 ?
C12 C13 C14 . . 119.86(15) ?
C14 C13 H13 . . 120.1 ?
C13 C14 H14 . . 120.1 ?
C13 C14 C15 . . 119.88(16) ?
C15 C14 H14 . . 120.1 ?
C10 C15 H15 . . 119.5 ?
C14 C15 C10 . . 120.96(14) ?
C14 C15 H15 . . 119.5 ?
S2 C16 H16A . . 108.7 ?
S2 C16 H16B . . 108.7 ?
H16A C16 H16B . . 107.6 ?
C17 C16 S2 . . 114.28(9) ?
C17 C16 H16A . . 108.7 ?
C17 C16 H16B . . 108.7 ?
C18 C17 C16 . . 121.08(11) ?
C22 C17 C16 . . 120.27(12) ?
C22 C17 C18 . . 118.65(12) ?
C17 C18 H18 . . 119.8 ?
C19 C18 C17 . . 120.31(13) ?
C19 C18 H18 . . 119.8 ?
C18 C19 H19 . . 119.7 ?
C18 C19 C20 . . 120.56(13) ?
C20 C19 H19 . . 119.7 ?
C19 C20 H20 . . 120.2 ?
C21 C20 C19 . . 119.55(13) ?
C21 C20 H20 . . 120.2 ?
C20 C21 H21 . . 120.0 ?
C20 C21 C22 . . 120.06(13) ?
C22 C21 H21 . . 120.0 ?
C17 C22 H22 . . 119.6 ?
C21 C22 C17 . . 120.83(13) ?
C21 C22 H22 . . 119.6 ?

loop_
_geom_bond_atom_site_label_1
_geom_bond_atom_site_label_2
_geom_bond_site_symmetry_2
_geom_bond_distance
_geom_bond_publ_flag
S1 C1 . 1.8132(12) ?
S1 C9 . 1.8232(14) ?
S2 C1 . 1.8189(12) ?
S2 C16 . 1.8250(13) ?
O1 C6 . 1.3685(15) ?
O1 C8 . 1.4312(17) ?
O2 H2 . 0.85(2) ?
O2 C7 . 1.3584(15) ?
C1 H1 . 1.0000 ?
C1 C2 . 1.5126(16) ?
C2 C3 . 1.3960(17) ?
C2 C7 . 1.3893(17) ?
C3 H3 . 0.9500 ?
C3 C4 . 1.3854(18) ?
C4 H4 . 0.9500 ?
C4 C5 . 1.3920(19) ?
C5 H5 . 0.9500 ?
C5 C6 . 1.3789(18) ?
C6 C7 . 1.4051(17) ?
C8 H8A . 0.9800 ?
C8 H8B . 0.9800 ?
C8 H8C . 0.9800 ?
C9 H9A . 0.9900 ?
C9 H9B . 0.9900 ?
C9 C10 . 1.5031(19) ?
C10 C11 . 1.3940(19) ?
C10 C15 . 1.386(2) ?
C11 H11 . 0.9500 ?
C11 C12 . 1.387(2) ?
C12 H12 . 0.9500 ?
C12 C13 . 1.378(3) ?
C13 H13 . 0.9500 ?
C13 C14 . 1.383(2) ?
C14 H14 . 0.9500 ?
C14 C15 . 1.386(2) ?
C15 H15 . 0.9500 ?
C16 H16A . 0.9900 ?
C16 H16B . 0.9900 ?
C16 C17 . 1.5007(18) ?
C17 C18 . 1.3929(18) ?
C17 C22 . 1.3917(17) ?
C18 H18 . 0.9500 ?
C18 C19 . 1.383(2) ?
C19 H19 . 0.9500 ?
C19 C20 . 1.385(2) ?
C20 H20 . 0.9500 ?
C20 C21 . 1.381(2) ?
C21 H21 . 0.9500 ?
C21 C22 . 1.386(2) ?
C22 H22 . 0.9500 ?

loop_
_geom_hbond_atom_site_label_D
_geom_hbond_atom_site_label_H
_geom_hbond_atom_site_label_A
_geom_hbond_site_symmetry_A
_geom_hbond_distance_DH
_geom_hbond_distance_HA
_geom_hbond_distance_DA
_geom_hbond_angle_DHA
_geom_hbond_publ_flag
O2 H2 S1 8_755 0.85(2) 2.44(2) 3.1315(13) 139.0(17) yes
O2 H2 O1 . 0.85(2) 2.17(2) 2.6469(16) 115.4(16) yes
C9 H9A C20 8_765 0.99 2.86 3.528(2) 125 yes
C5 H5 Cg1 6_657 0.95 2.84 3.7487(15) 160 yes
C16 H16A Cg1 1_455 0.99 2.71 3.6316(15) 154 yes

loop_
_geom_torsion_atom_site_label_1
_geom_torsion_atom_site_label_2
_geom_torsion_atom_site_label_3
_geom_torsion_atom_site_label_4
_geom_torsion_site_symmetry_1
_geom_torsion_site_symmetry_2
_geom_torsion_site_symmetry_3
_geom_torsion_site_symmetry_4
_geom_torsion
_geom_torsion_publ_flag
S1 C1 C2 C3 . . . . 30.00(15) ?
S1 C1 C2 C7 . . . . -151.09(9) ?
S1 C9 C10 C11 . . . . 87.20(15) ?
S1 C9 C10 C15 . . . . -93.52(14) ?
S2 C1 C2 C3 . . . . -90.18(13) ?
S2 C1 C2 C7 . . . . 88.73(12) ?
S2 C16 C17 C18 . . . . 85.08(14) ?
S2 C16 C17 C22 . . . . -95.56(13) ?
O1 C6 C7 O2 . . . . 0.73(17) ?
O1 C6 C7 C2 . . . . -179.12(11) ?
C1 S1 C9 C10 . . . . 66.89(11) ?
C1 S2 C16 C17 . . . . 56.83(10) ?
C1 C2 C3 C4 . . . . 179.74(11) ?
C1 C2 C7 O2 . . . . 0.19(17) ?
C1 C2 C7 C6 . . . . -179.95(11) ?
C2 C3 C4 C5 . . . . -0.18(19) ?
C3 C2 C7 O2 . . . . 179.17(11) ?
C3 C2 C7 C6 . . . . -0.98(18) ?
C3 C4 C5 C6 . . . . -0.34(19) ?
C4 C5 C6 O1 . . . . 179.74(12) ?
C4 C5 C6 C7 . . . . 0.19(19) ?
C5 C6 C7 O2 . . . . -179.67(11) ?
C5 C6 C7 C2 . . . . 0.48(19) ?
C7 C2 C3 C4 . . . . 0.84(18) ?
C8 O1 C6 C5 . . . . -8.60(19) ?
C8 O1 C6 C7 . . . . 170.97(12) ?
C9 S1 C1 S2 . . . . -177.44(6) ?
C9 S1 C1 C2 . . . . 61.92(10) ?
C9 C10 C11 C12 . . . . 178.27(13) ?
C9 C10 C15 C14 . . . . -177.74(14) ?
C10 C11 C12 C13 . . . . -0.4(2) ?
C11 C10 C15 C14 . . . . 1.6(2) ?
C11 C12 C13 C14 . . . . 1.4(2) ?
C12 C13 C14 C15 . . . . -0.8(2) ?
C13 C14 C15 C10 . . . . -0.6(2) ?
C15 C10 C11 C12 . . . . -1.0(2) ?
C16 S2 C1 S1 . . . . 66.50(7) ?
C16 S2 C1 C2 . . . . -168.23(8) ?
C16 C17 C18 C19 . . . . 179.38(12) ?
C16 C17 C22 C21 . . . . 179.52(12) ?
C17 C18 C19 C20 . . . . 1.3(2) ?
C18 C17 C22 C21 . . . . -1.1(2) ?
C18 C19 C20 C21 . . . . -1.5(2) ?
C19 C20 C21 C22 . . . . 0.4(2) ?
C20 C21 C22 C17 . . . . 0.9(2) ?
C22 C17 C18 C19 . . . . 0.0(2) ?
